data_1513587
loop_
_publ_author_name
'Mukherjee, Arijit'
'Desiraju, Gautam R.'

_publ_section_title
;
 Halogen bonds in some dihalogenated phenols: applications to crystal
 engineering
;
_journal_issue 1
_journal_name_full IUCrJ
_journal_page_first 49
_journal_page_last 60
_journal_paper_doi 10.1107/S2052252513025657
_journal_volume 1
_journal_year 2014
_chemical_formula_moiety 'C6 H4 Br2 O'
_chemical_formula_sum 'C6 H4 Br2 O'
_chemical_formula_weight 251.91
_chemical_name_common 3,5-dibromophenol
_space_group_IT_number 14
_symmetry_cell_setting monoclinic
_symmetry_space_group_name_Hall '-P 2ybc'
_symmetry_space_group_name_H-M 'P 1 21/c 1'
_atom_sites_solution_hydrogens geom
_atom_sites_solution_primary direct
_atom_sites_solution_secondary difmap
_audit_creation_method SHELXL-97
_cell_angle_alpha 90.00
_cell_angle_beta 91.070(6)
_cell_angle_gamma 90.00
_cell_formula_units_Z 4
_cell_length_a 11.169(2)
_cell_length_b 4.2067(8)
_cell_length_c 14.911(3)
_cell_measurement_reflns_used 4062
_cell_measurement_temperature 150(2)
_cell_measurement_theta_max 27.5
_cell_measurement_theta_min 3.3
_cell_volume 700.5(2)
_computing_cell_refinement CrystalClear
_computing_data_collection 'CrystalClear (Rigaku, 2009)'
_computing_data_reduction CrystalClear
_computing_structure_refinement 'SHELXL-97 (Sheldrick, 2008)'
_computing_structure_solution 'SHELXL-97 (Sheldrick, 2008)'
_diffrn_ambient_temperature 150(2)
_diffrn_detector CCD
_diffrn_detector_area_resol_mean 13.6612
_diffrn_measured_fraction_theta_full 0.997
_diffrn_measured_fraction_theta_max 0.997
_diffrn_measurement_device
;
XtaLABmini: Fixed Chi 2 circle
;
_diffrn_measurement_device_type
;
Rigaku Mercury375R (2x2 bin mode)
;
_diffrn_measurement_specimen_support Fiber
_diffrn_radiation_monochromator 'Graphite Monochromator'
_diffrn_radiation_source 'fine-focus sealed tube'
_diffrn_radiation_type MoK\a
_diffrn_radiation_wavelength 0.71073
_diffrn_reflns_av_R_equivalents 0.0716
_diffrn_reflns_av_sigmaI/netI 0.0693
_diffrn_reflns_limit_h_max 14
_diffrn_reflns_limit_h_min -14
_diffrn_reflns_limit_k_max 4
_diffrn_reflns_limit_k_min -5
_diffrn_reflns_limit_l_max 19
_diffrn_reflns_limit_l_min -19
_diffrn_reflns_number 4635
_diffrn_reflns_theta_full 27.47
_diffrn_reflns_theta_max 27.47
_diffrn_reflns_theta_min 3.26
_exptl_absorpt_coefficient_mu 11.481
_exptl_absorpt_correction_T_max 1.000
_exptl_absorpt_correction_T_min 0.525
_exptl_absorpt_correction_type multi-scan
_exptl_absorpt_process_details 'Jacobson, R. (1998) Private communication'
_exptl_crystal_colour colourless
_exptl_crystal_density_diffrn 2.389
_exptl_crystal_density_method 'not measured'
_exptl_crystal_description needle
_exptl_crystal_F_000 472
_exptl_crystal_size_max 0.4
_exptl_crystal_size_mid 0.2
_exptl_crystal_size_min 0.2
_refine_diff_density_max 0.831
_refine_diff_density_min -1.073
_refine_diff_density_rms 0.197
_refine_ls_extinction_method none
_refine_ls_goodness_of_fit_ref 1.066
_refine_ls_hydrogen_treatment mixed
_refine_ls_matrix_type full
_refine_ls_number_parameters 86
_refine_ls_number_reflns 1605
_refine_ls_number_restraints 0
_refine_ls_restrained_S_all 1.066
_refine_ls_R_factor_all 0.0707
_refine_ls_R_factor_gt 0.0479
_refine_ls_shift/su_max 0.000
_refine_ls_shift/su_mean 0.000
_refine_ls_structure_factor_coef Fsqd
_refine_ls_weighting_details 'calc w=1/[\s^2^(Fo^2^)+(0.0374P)^2^+1.5477P] where P=(Fo^2^+2Fc^2^)/3'
_refine_ls_weighting_scheme calc
_refine_ls_wR_factor_gt 0.0973
_refine_ls_wR_factor_ref 0.1039
_reflns_number_gt 1227
_reflns_number_total 1605
_reflns_threshold_expression >2\s(I)
_cod_data_source_file bi5001sup1.cif
_cod_data_source_block 5
_cod_original_cell_volume 700.4(2)
_cod_original_sg_symbol_H-M 'P 21/c'
_cod_database_code 1513587
_publcif_datablock.id {c0f56c6d-5dda-46bf-bef7-e5c572780d14}

_publcif_info_exptl_table_max_cols 4
_publcif_info_exptl_table_use_headnotes n

loop_
_symmetry_equiv_pos_as_xyz
'x, y, z'
'-x, y+1/2, -z+1/2'
'-x, -y, -z'
'x, -y-1/2, z-1/2'

loop_
_atom_site_label
_atom_site_type_symbol
_atom_site_fract_x
_atom_site_fract_y
_atom_site_fract_z
_atom_site_U_iso_or_equiv
_atom_site_adp_type
_atom_site_occupancy
_atom_site_symmetry_multiplicity
_atom_site_calc_flag
_atom_site_refinement_flags
C1 C -0.3441(5) 0.4219(15) 0.6778(4) 0.0193(14) Uani 1 1 d .
C2 C -0.2334(6) 0.2755(15) 0.6915(4) 0.0231(14) Uani 1 1 d .
H2 H -0.2144 0.1717 0.7449 0.028 Uiso 1 1 calc R
C5 C -0.2891(5) 0.5879(15) 0.5325(4) 0.0198(14) Uani 1 1 d .
C6 C -0.3736(6) 0.5797(15) 0.5990(4) 0.0220(14) Uani 1 1 d .
H6 H -0.4478 0.6771 0.5911 0.026 Uiso 1 1 calc R
O1 O -0.4251(4) 0.4004(13) 0.7472(3) 0.0277(12) Uani 1 1 d .
H1O H -0.465(8) 0.54(2) 0.747(6) 0.05(3) Uiso 1 1 d .
C3 C -0.1528(5) 0.2908(15) 0.6222(4) 0.0201(14) Uani 1 1 d .
C4 C -0.1783(5) 0.4451(15) 0.5419(4) 0.0224(14) Uani 1 1 d .
H4 H -0.1229 0.4521 0.4961 0.027 Uiso 1 1 calc R
Br1 Br 0.00050(6) 0.10313(17) 0.63830(5) 0.0282(2) Uani 1 1 d .
Br2 Br -0.32795(6) 0.79362(17) 0.42238(4) 0.0264(2) Uani 1 1 d .

loop_
_atom_site_aniso_label
_atom_site_aniso_U_11
_atom_site_aniso_U_22
_atom_site_aniso_U_33
_atom_site_aniso_U_23
_atom_site_aniso_U_13
_atom_site_aniso_U_12
C1 0.020(3) 0.023(4) 0.015(3) -0.005(3) 0.011(3) -0.005(3)
C2 0.025(4) 0.026(4) 0.018(3) 0.002(3) 0.003(3) -0.001(3)
C5 0.017(3) 0.024(4) 0.019(3) 0.000(3) 0.003(3) -0.006(3)
C6 0.015(3) 0.025(4) 0.026(4) -0.008(3) 0.000(3) 0.002(3)
O1 0.025(3) 0.036(3) 0.022(3) 0.001(2) 0.017(2) 0.004(2)
C3 0.014(3) 0.023(3) 0.024(3) -0.003(3) 0.003(3) 0.002(3)
C4 0.015(3) 0.029(4) 0.023(3) -0.003(3) 0.008(3) -0.006(3)
Br1 0.0204(4) 0.0372(5) 0.0273(4) 0.0021(3) 0.0061(3) 0.0056(3)
Br2 0.0220(4) 0.0361(4) 0.0212(4) 0.0038(3) 0.0026(3) -0.0021(3)

loop_
_atom_type_symbol
_atom_type_description
_atom_type_scat_dispersion_real
_atom_type_scat_dispersion_imag
_atom_type_scat_source
C C 0.0033 0.0016 'International Tables Vol C Tables 4.2.6.8 and 6.1.1.4'
H H 0.0000 0.0000 'International Tables Vol C Tables 4.2.6.8 and 6.1.1.4'
O O 0.0106 0.0060 'International Tables Vol C Tables 4.2.6.8 and 6.1.1.4'
Br Br -0.2901 2.4595 'International Tables Vol C Tables 4.2.6.8 and 6.1.1.4'

loop_
_geom_angle_atom_site_label_1
_geom_angle_atom_site_label_2
_geom_angle_atom_site_label_3
_geom_angle
C6 C1 O1 121.0(6)
C6 C1 C2 122.2(6)
O1 C1 C2 116.8(6)
C3 C2 C1 117.3(6)
C4 C5 C6 122.6(6)
C4 C5 Br2 118.4(5)
C6 C5 Br2 119.0(5)
C5 C6 C1 117.8(6)
C2 C3 C4 122.7(6)
C2 C3 Br1 118.9(5)
C4 C3 Br1 118.3(5)
C5 C4 C3 117.4(6)

loop_
_geom_bond_atom_site_label_1
_geom_bond_atom_site_label_2
_geom_bond_distance
C1 C6 1.384(9)
C1 O1 1.389(7)
C1 C2 1.392(9)
C2 C3 1.385(8)
C5 C4 1.381(8)
C5 C6 1.382(8)
C5 Br2 1.899(6)
C3 C4 1.386(9)
C3 Br1 1.897(6)

loop_
_publcif_info_tables.block_id
_publcif_info_tables.reference_item
{f77d1dfe-f5be-40b4-8791-9259d0c800a1} '_publcif_info_datablock.publ_exptl'

loop_
_publcif_info_datablock.id
_publcif_info_datablock.publ_exptl
_publcif_info_datablock.publ_geom
_publcif_info_datablock.structure
{f77d1dfe-f5be-40b4-8791-9259d0c800a1} y y y
{ff40ca3e-e7c0-418b-a7bc-591b380ab2fb} y y y
{26e7bd9b-cf2f-46e4-a628-66d9d5217ced} y y y
{a792cccb-4344-4d96-9058-5c8bcb384b72} y y y
{796e4c4e-43a3-4869-86e0-3aef6f9e44b9} y y y
{7ea0dd9d-a8bb-42c5-bb31-32a2d5e4ba50} y y y
{9fe5ff1f-6a0b-488e-8904-3e5bfb2862a2} y y y
{c7a81966-60f0-4a5d-9e0c-e98f489cdfbd} y y y
{83f64cf4-c506-4e9f-8518-63732350b994} y y y
{1b5c35f0-3557-404e-9e44-e0e317885c2a} y y y
{c0f56c6d-5dda-46bf-bef7-e5c572780d14} y y y

loop_
_publcif_info_exptl_table_extra_item
sin_theta_over_lambda_max
